data_7019078
loop_
_publ_author_name
'Gl\"ockner, Andreas'
'Bauer, Heiko'
'Maekawa, Miyuki'
'Bannenberg, Thomas'
'Daniliuc, Constantin G.'
'Jones, Peter G.'
'Sun, Yu'
'Sitzmann, Helmut'
'Tamm, Matthias'
'Walter, Marc D.'

_publ_section_title
;
 How big is a Cp? Cycloheptatrienyl zirconium complexes with bulky
 cyclopentadienyl and indenyl ligands.
;
_journal_issue 22
_journal_name_full 'Dalton transactions (Cambridge, England : 2003)'
_journal_page_first 6614
_journal_page_last 6624
_journal_paper_doi 10.1039/c2dt12132h
_journal_volume 41
_journal_year 2012
_chemical_formula_sum 'C24 H36 Zr'
_chemical_formula_weight 415.75
_space_group_IT_number 14
_symmetry_cell_setting monoclinic
_symmetry_space_group_name_Hall '-P 2ybc'
_symmetry_space_group_name_H-M 'P 1 21/c 1'
_atom_sites_solution_hydrogens geom
_atom_sites_solution_primary direct
_atom_sites_solution_secondary difmap
_audit_creation_method SHELXL-97
_cell_angle_alpha 90.00
_cell_angle_beta 90.047(4)
_cell_angle_gamma 90.00
_cell_formula_units_Z 4
_cell_length_a 15.0646(6)
_cell_length_b 8.6396(4)
_cell_length_c 16.4412(6)
_cell_measurement_reflns_used 7590
_cell_measurement_temperature 150(2)
_cell_measurement_theta_max 62.5859
_cell_measurement_theta_min 3.9750
_cell_volume 2139.86(15)
_computing_cell_refinement 'CrysAlis RED, Oxford Diffraction Ltd.'
_computing_data_collection 'CrysAlis CCD, Oxford Diffraction Ltd.'
_computing_data_reduction 'CrysAlis RED, Oxford Diffraction Ltd.'
_computing_molecular_graphics 'BRUKER XP'
_computing_publication_material SHELXL-97
_computing_structure_refinement 'SHELXL-97 (Sheldrick, 2008)'
_computing_structure_solution 'SIR92 (Giacovazzo et al., 1994)'
_diffrn_ambient_temperature 150(2)
_diffrn_detector_area_resol_mean 16.1399
_diffrn_measured_fraction_theta_full 0.996
_diffrn_measured_fraction_theta_max 0.996
_diffrn_measurement_device_type 'Xcalibur, Sapphire3, Gemini ultra'
_diffrn_measurement_method '\w scans'
_diffrn_radiation_monochromator mirror
_diffrn_radiation_source 'Enhance Ultra (Cu) X-ray Source'
_diffrn_radiation_type CuK\a
_diffrn_radiation_wavelength 1.54184
_diffrn_reflns_av_R_equivalents 0.0492
_diffrn_reflns_av_sigmaI/netI 0.0353
_diffrn_reflns_limit_h_max 17
_diffrn_reflns_limit_h_min -17
_diffrn_reflns_limit_k_max 9
_diffrn_reflns_limit_k_min -9
_diffrn_reflns_limit_l_max 11
_diffrn_reflns_limit_l_min -18
_diffrn_reflns_number 14356
_diffrn_reflns_theta_full 62.68
_diffrn_reflns_theta_max 62.68
_diffrn_reflns_theta_min 3.98
_exptl_absorpt_coefficient_mu 4.202
_exptl_absorpt_correction_T_max 0.8843
_exptl_absorpt_correction_T_min 0.4079
_exptl_absorpt_correction_type analytical
_exptl_absorpt_process_details
;
CrysAlisPro, Oxford Diffraction Ltd.,
Version 1.171.33.66 (release 28-04-2010 CrysAlis171 .NET)
(compiled Apr 28 2010,14:27:37)
Analytical numeric absorption correction using a multifaceted crystal
model based on expressions derived by R.C. Clark & J.S. Reid.
(Clark, R. C. & Reid, J. S. (1995). Acta Cryst. A51, 887-897)
;
_exptl_crystal_colour violet
_exptl_crystal_density_diffrn 1.290
_exptl_crystal_density_method 'not measured'
_exptl_crystal_description needle
_exptl_crystal_F_000 880
_exptl_crystal_size_max 0.26
_exptl_crystal_size_mid 0.04
_exptl_crystal_size_min 0.03
_refine_diff_density_max 1.541
_refine_diff_density_min -0.297
_refine_diff_density_rms 0.077
_refine_ls_extinction_method none
_refine_ls_goodness_of_fit_ref 1.002
_refine_ls_hydrogen_treatment mixed
_refine_ls_matrix_type full
_refine_ls_number_parameters 267
_refine_ls_number_reflns 3422
_refine_ls_number_restraints 28
_refine_ls_restrained_S_all 0.998
_refine_ls_R_factor_all 0.0383
_refine_ls_R_factor_gt 0.0348
_refine_ls_shift/su_max 0.001
_refine_ls_shift/su_mean 0.000
_refine_ls_structure_factor_coef Fsqd
_refine_ls_weighting_details 'calc w=1/[\s^2^(Fo^2^)+(0.0636P)^2^+0.0000P] where P=(Fo^2^+2Fc^2^)/3'
_refine_ls_weighting_scheme calc
_refine_ls_wR_factor_gt 0.0873
_refine_ls_wR_factor_ref 0.0886
_reflns_number_gt 3123
_reflns_number_total 3422
_reflns_threshold_expression >2sigma(I)
_cod_data_source_file c2dt12132h.txt
_cod_data_source_block andyg99
_cod_original_sg_symbol_H-M 'P 21/c'
_cod_database_code 7019078

loop_
_symmetry_equiv_pos_as_xyz
'x, y, z'
'-x, y+1/2, -z+1/2'
'-x, -y, -z'
'x, -y-1/2, z-1/2'

loop_
_atom_site_label
_atom_site_type_symbol
_atom_site_fract_x
_atom_site_fract_y
_atom_site_fract_z
_atom_site_U_iso_or_equiv
_atom_site_adp_type
_atom_site_occupancy
_atom_site_symmetry_multiplicity
_atom_site_calc_flag
_atom_site_refinement_flags
Zr Zr 0.82672(2) 0.17972(3) 0.19683(2) 0.02731(12) Uani 1 1 d .
C1 C 0.9359(3) 0.0842(5) 0.1091(3) 0.0403(10) Uani 1 1 d D
H1 H 0.950(3) 0.100(6) 0.0561(16) 0.055(15) Uiso 1 1 d D
C2 C 0.8726(3) -0.0355(5) 0.1208(3) 0.0392(10) Uani 1 1 d D
H2 H 0.849(3) -0.065(5) 0.0723(18) 0.043(13) Uiso 1 1 d D
C3 C 0.8371(3) -0.0918(4) 0.1951(3) 0.0394(9) Uani 1 1 d D
H3 H 0.788(2) -0.151(5) 0.191(3) 0.042(12) Uiso 1 1 d D
C4 C 0.8563(3) -0.0410(5) 0.2753(3) 0.0386(10) Uani 1 1 d D
H4 H 0.822(2) -0.080(4) 0.3158(18) 0.028(10) Uiso 1 1 d D
C5 C 0.9144(3) 0.0767(5) 0.3016(3) 0.0431(10) Uani 1 1 d D
H5 H 0.920(3) 0.088(6) 0.3560(14) 0.049(14) Uiso 1 1 d D
C6 C 0.9686(3) 0.1750(5) 0.2539(3) 0.0420(11) Uani 1 1 d D
H6 H 0.993(4) 0.259(5) 0.279(3) 0.071(18) Uiso 1 1 d D
C7 C 0.9777(3) 0.1784(5) 0.1681(3) 0.0420(11) Uani 1 1 d D
H7 H 1.010(3) 0.257(4) 0.147(3) 0.048(14) Uiso 1 1 d D
C8 C 0.7583(2) 0.4003(4) 0.1190(2) 0.0257(8) Uani 1 1 d .
C9 C 0.6884(2) 0.2913(4) 0.1317(2) 0.0258(8) Uani 1 1 d .
C10 C 0.6706(3) 0.2841(4) 0.2174(2) 0.0251(7) Uani 1 1 d .
C11 C 0.7302(3) 0.3890(4) 0.2568(2) 0.0258(8) Uani 1 1 d .
C12 C 0.7843(3) 0.4571(4) 0.1958(2) 0.0265(7) Uani 1 1 d D
H12 H 0.827(2) 0.533(4) 0.203(2) 0.021(8) Uiso 1 1 d D
C13 C 0.7918(3) 0.4615(4) 0.0379(2) 0.0308(9) Uani 1 1 d .
H13 H 0.7892 0.3755 -0.0027 0.037 Uiso 1 1 calc R
C14 C 0.7295(3) 0.5913(5) 0.0093(3) 0.0408(10) Uani 1 1 d .
H14A H 0.7288 0.6744 0.0499 0.061 Uiso 1 1 calc R
H14B H 0.6694 0.5500 0.0025 0.061 Uiso 1 1 calc R
H14C H 0.7507 0.6324 -0.0427 0.061 Uiso 1 1 calc R
C15 C 0.8861(3) 0.5207(5) 0.0416(3) 0.0399(10) Uani 1 1 d .
H15A H 0.8898 0.6057 0.0809 0.060 Uiso 1 1 calc R
H15B H 0.9038 0.5581 -0.0123 0.060 Uiso 1 1 calc R
H15C H 0.9257 0.4367 0.0585 0.060 Uiso 1 1 calc R
C16 C 0.6356(3) 0.2178(4) 0.0629(2) 0.0292(8) Uani 1 1 d .
H16 H 0.6670 0.2463 0.0115 0.035 Uiso 1 1 calc R
C17 C 0.5423(3) 0.2874(5) 0.0563(3) 0.0389(10) Uani 1 1 d .
H17A H 0.5063 0.2529 0.1025 0.058 Uiso 1 1 calc R
H17B H 0.5145 0.2532 0.0054 0.058 Uiso 1 1 calc R
H17C H 0.5463 0.4006 0.0567 0.058 Uiso 1 1 calc R
C18 C 0.6308(3) 0.0400(5) 0.0640(3) 0.0371(10) Uani 1 1 d .
H18A H 0.6910 -0.0028 0.0626 0.056 Uiso 1 1 calc R
H18B H 0.5975 0.0038 0.0164 0.056 Uiso 1 1 calc R
H18C H 0.6008 0.0057 0.1137 0.056 Uiso 1 1 calc R
C19 C 0.5963(3) 0.1927(4) 0.2578(2) 0.0292(8) Uani 1 1 d .
H19 H 0.5666 0.1318 0.2138 0.035 Uiso 1 1 calc R
C20 C 0.5251(3) 0.2976(5) 0.2945(3) 0.0384(9) Uani 1 1 d .
H20A H 0.4738 0.2350 0.3107 0.058 Uiso 1 1 calc R
H20B H 0.5066 0.3744 0.2541 0.058 Uiso 1 1 calc R
H20C H 0.5494 0.3507 0.3423 0.058 Uiso 1 1 calc R
C21 C 0.6285(3) 0.0754(5) 0.3211(3) 0.0362(10) Uani 1 1 d .
H21A H 0.6609 -0.0080 0.2938 0.054 Uiso 1 1 calc R
H21B H 0.5773 0.0320 0.3500 0.054 Uiso 1 1 calc R
H21C H 0.6678 0.1271 0.3601 0.054 Uiso 1 1 calc R
C22 C 0.7280(3) 0.4463(5) 0.3441(2) 0.0332(9) Uani 1 1 d .
H22 H 0.6922 0.3718 0.3771 0.040 Uiso 1 1 calc R
C23 C 0.6813(4) 0.6040(5) 0.3457(3) 0.0430(10) Uani 1 1 d .
H23A H 0.7172 0.6800 0.3162 0.065 Uiso 1 1 calc R
H23B H 0.6739 0.6378 0.4022 0.065 Uiso 1 1 calc R
H23C H 0.6229 0.5949 0.3198 0.065 Uiso 1 1 calc R
C24 C 0.8201(3) 0.4595(6) 0.3824(3) 0.0494(11) Uani 1 1 d .
H24A H 0.8372 0.3593 0.4057 0.074 Uiso 1 1 calc R
H24B H 0.8190 0.5378 0.4255 0.074 Uiso 1 1 calc R
H24C H 0.8632 0.4896 0.3407 0.074 Uiso 1 1 calc R

loop_
_atom_site_aniso_label
_atom_site_aniso_U_11
_atom_site_aniso_U_22
_atom_site_aniso_U_33
_atom_site_aniso_U_23
_atom_site_aniso_U_13
_atom_site_aniso_U_12
Zr 0.03024(18) 0.01875(17) 0.03295(18) 0.00205(14) -0.00118(15) 0.00214(14)
C1 0.038(2) 0.040(2) 0.043(3) 0.005(2) 0.011(2) 0.0101(19)
C2 0.045(2) 0.028(2) 0.045(3) -0.005(2) -0.005(2) 0.008(2)
C3 0.040(2) 0.0241(19) 0.055(2) 0.003(2) -0.005(2) 0.0043(18)
C4 0.043(3) 0.028(2) 0.045(2) 0.0121(19) 0.0031(19) 0.0078(18)
C5 0.044(2) 0.046(3) 0.039(2) 0.008(2) -0.010(2) 0.010(2)
C6 0.032(2) 0.038(3) 0.056(3) -0.003(2) -0.010(2) -0.0013(19)
C7 0.029(2) 0.040(3) 0.058(3) 0.006(2) 0.0000(19) 0.0003(19)
C8 0.032(2) 0.0146(17) 0.031(2) 0.0006(15) 0.0024(16) 0.0027(15)
C9 0.027(2) 0.0191(18) 0.0312(19) -0.0011(15) -0.0008(16) 0.0038(15)
C10 0.0297(18) 0.0169(16) 0.0286(18) 0.0021(14) 0.0007(16) 0.0000(15)
C11 0.033(2) 0.0158(18) 0.028(2) -0.0017(15) -0.0015(16) 0.0028(16)
C12 0.0344(19) 0.0129(16) 0.0322(19) -0.0013(17) 0.0012(17) -0.0010(15)
C13 0.045(2) 0.0198(19) 0.028(2) 0.0004(16) 0.0048(17) -0.0003(17)
C14 0.054(3) 0.030(2) 0.038(2) 0.0081(19) 0.002(2) 0.005(2)
C15 0.046(3) 0.033(2) 0.041(2) 0.0067(19) 0.008(2) -0.006(2)
C16 0.037(2) 0.029(2) 0.0226(19) -0.0012(16) -0.0003(16) -0.0039(16)
C17 0.036(2) 0.042(3) 0.039(2) -0.003(2) -0.0061(19) 0.0021(19)
C18 0.042(2) 0.032(2) 0.037(2) -0.0075(19) -0.0005(18) -0.0072(19)
C19 0.031(2) 0.026(2) 0.031(2) -0.0005(16) -0.0015(16) -0.0028(16)
C20 0.031(2) 0.041(2) 0.043(2) -0.001(2) 0.0062(19) -0.0007(18)
C21 0.040(2) 0.031(2) 0.038(2) 0.0052(18) 0.0016(18) -0.0076(18)
C22 0.044(2) 0.029(2) 0.027(2) -0.0038(17) 0.0041(17) -0.0070(18)
C23 0.064(3) 0.026(2) 0.039(2) -0.0085(18) 0.010(2) -0.002(2)
C24 0.056(3) 0.062(3) 0.031(2) -0.008(2) -0.008(2) -0.007(3)

loop_
_atom_type_symbol
_atom_type_description
_atom_type_scat_dispersion_real
_atom_type_scat_dispersion_imag
_atom_type_scat_source
C C 0.0181 0.0091 'International Tables Vol C Tables 4.2.6.8 and 6.1.1.4'
H H 0.0000 0.0000 'International Tables Vol C Tables 4.2.6.8 and 6.1.1.4'
Zr Zr -0.1862 2.2449 'International Tables Vol C Tables 4.2.6.8 and 6.1.1.4'

loop_
_geom_angle_atom_site_label_1
_geom_angle_atom_site_label_2
_geom_angle_atom_site_label_3
_geom_angle
C7 Zr C6 35.44(18)
C7 Zr C1 35.33(17)
C6 Zr C1 66.28(17)
C7 Zr C2 66.36(16)
C6 Zr C2 86.00(16)
C1 Zr C2 35.29(16)
C7 Zr C4 85.54(16)
C6 Zr C4 65.86(16)
C1 Zr C4 85.35(16)
C2 Zr C4 65.95(15)
C7 Zr C5 66.21(16)
C6 Zr C5 35.22(17)
C1 Zr C5 85.61(17)
C2 Zr C5 85.67(16)
C4 Zr C5 34.97(16)
C7 Zr C3 85.85(16)
C6 Zr C3 85.78(16)
C1 Zr C3 66.02(17)
C2 Zr C3 35.19(17)
C4 Zr C3 35.18(16)
C5 Zr C3 65.97(16)
C7 Zr C12 104.79(15)
C6 Zr C12 104.79(15)
C1 Zr C12 121.19(15)
C2 Zr C12 146.99(15)
C4 Zr C12 146.97(15)
C5 Zr C12 121.10(15)
C3 Zr C12 168.85(14)
C7 Zr C8 107.51(14)
C6 Zr C8 126.32(15)
C1 Zr C8 103.99(14)
C2 Zr C8 116.79(14)
C4 Zr C8 166.77(14)
C5 Zr C8 153.02(15)
C3 Zr C8 141.00(14)
C12 Zr C8 32.76(13)
C7 Zr C11 130.37(15)
C6 Zr C11 112.55(15)
C1 Zr C11 154.19(14)
C2 Zr C11 161.32(15)
C4 Zr C11 118.50(14)
C5 Zr C11 108.02(15)
C3 Zr C11 139.33(15)
C12 Zr C11 33.00(13)
C8 Zr C11 54.51(12)
C7 Zr C9 136.14(14)
C6 Zr C9 158.35(14)
C1 Zr C9 116.88(14)
C2 Zr C9 108.61(14)
C4 Zr C9 134.28(14)
C5 Zr C9 156.59(15)
C3 Zr C9 115.44(14)
C12 Zr C9 54.37(12)
C8 Zr C9 32.87(12)
C11 Zr C9 54.41(12)
C7 Zr C10 159.20(14)
C6 Zr C10 143.12(15)
C1 Zr C10 149.14(14)
C2 Zr C10 128.71(14)
C4 Zr C10 113.00(13)
C5 Zr C10 123.88(14)
C3 Zr C10 114.66(14)
C12 Zr C10 54.53(12)
C8 Zr C10 54.56(11)
C11 Zr C10 32.82(12)
C9 Zr C10 32.88(12)
C7 C1 C2 128.7(4)
C7 C1 Zr 71.8(3)
C2 C1 Zr 72.6(2)
C7 C1 H1 118(3)
C2 C1 H1 114(3)
Zr C1 H1 135(3)
C3 C2 C1 128.3(4)
C3 C2 Zr 72.7(2)
C1 C2 Zr 72.1(2)
C3 C2 H2 121(3)
C1 C2 H2 111(3)
Zr C2 H2 125(3)
C4 C3 C2 128.1(4)
C4 C3 Zr 72.2(2)
C2 C3 Zr 72.2(2)
C4 C3 H3 114(3)
C2 C3 H3 116(3)
Zr C3 H3 121(3)
C5 C4 C3 129.3(4)
C5 C4 Zr 72.5(2)
C3 C4 Zr 72.6(2)
C5 C4 H4 113(3)
C3 C4 H4 117(3)
Zr C4 H4 126(3)
C4 C5 C6 128.4(4)
C4 C5 Zr 72.5(2)
C6 C5 Zr 71.9(3)
C4 C5 H5 116(3)
C6 C5 H5 115(3)
Zr C5 H5 138(3)
C5 C6 C7 128.4(4)
C5 C6 Zr 72.9(2)
C7 C6 Zr 71.9(3)
C5 C6 H6 117(4)
C7 C6 H6 113(4)
Zr C6 H6 123(4)
C1 C7 C6 128.8(4)
C1 C7 Zr 72.9(3)
C6 C7 Zr 72.7(3)
C1 C7 H7 114(3)
C6 C7 H7 117(3)
Zr C7 H7 127(3)
C12 C8 C9 107.7(3)
C12 C8 C13 124.9(3)
C9 C8 C13 127.0(3)
C12 C8 Zr 72.3(2)
C9 C8 Zr 74.2(2)
C13 C8 Zr 125.0(2)
C8 C9 C10 108.0(3)
C8 C9 C16 123.5(3)
C10 C9 C16 127.8(3)
C8 C9 Zr 72.9(2)
C10 C9 Zr 73.9(2)
C16 C9 Zr 125.8(2)
C11 C10 C9 107.4(3)
C11 C10 C19 126.3(3)
C9 C10 C19 126.1(3)
C11 C10 Zr 72.8(2)
C9 C10 Zr 73.2(2)
C19 C10 Zr 123.7(2)
C12 C11 C10 107.6(3)
C12 C11 C22 123.1(3)
C10 C11 C22 128.4(4)
C12 C11 Zr 71.9(2)
C10 C11 Zr 74.4(2)
C22 C11 Zr 128.0(3)
C8 C12 C11 109.2(3)
C8 C12 Zr 75.0(2)
C11 C12 Zr 75.1(2)
C8 C12 H12 123(2)
C11 C12 H12 127(2)
Zr C12 H12 121(2)
C15 C13 C8 113.3(3)
C15 C13 C14 109.8(3)
C8 C13 C14 108.6(3)
C15 C13 H13 108.3
C8 C13 H13 108.3
C14 C13 H13 108.3
C13 C14 H14A 109.5
C13 C14 H14B 109.5
H14A C14 H14B 109.5
C13 C14 H14C 109.5
H14A C14 H14C 109.5
H14B C14 H14C 109.5
C13 C15 H15A 109.5
C13 C15 H15B 109.5
H15A C15 H15B 109.5
C13 C15 H15C 109.5
H15A C15 H15C 109.5
H15B C15 H15C 109.5
C9 C16 C17 111.6(3)
C9 C16 C18 115.6(3)
C17 C16 C18 110.5(3)
C9 C16 H16 106.1
C17 C16 H16 106.1
C18 C16 H16 106.1
C16 C17 H17A 109.5
C16 C17 H17B 109.5
H17A C17 H17B 109.5
C16 C17 H17C 109.5
H17A C17 H17C 109.5
H17B C17 H17C 109.5
C16 C18 H18A 109.5
C16 C18 H18B 109.5
H18A C18 H18B 109.5
C16 C18 H18C 109.5
H18A C18 H18C 109.5
H18B C18 H18C 109.5
C10 C19 C20 112.4(3)
C10 C19 C21 114.0(3)
C20 C19 C21 110.2(3)
C10 C19 H19 106.6
C20 C19 H19 106.6
C21 C19 H19 106.6
C19 C20 H20A 109.5
C19 C20 H20B 109.5
H20A C20 H20B 109.5
C19 C20 H20C 109.5
H20A C20 H20C 109.5
H20B C20 H20C 109.5
C19 C21 H21A 109.5
C19 C21 H21B 109.5
H21A C21 H21B 109.5
C19 C21 H21C 109.5
H21A C21 H21C 109.5
H21B C21 H21C 109.5
C11 C22 C24 113.2(4)
C11 C22 C23 108.4(3)
C24 C22 C23 110.1(4)
C11 C22 H22 108.3
C24 C22 H22 108.3
C23 C22 H22 108.3
C22 C23 H23A 109.5
C22 C23 H23B 109.5
H23A C23 H23B 109.5
C22 C23 H23C 109.5
H23A C23 H23C 109.5
H23B C23 H23C 109.5
C22 C24 H24A 109.5
C22 C24 H24B 109.5
H24A C24 H24B 109.5
C22 C24 H24C 109.5
H24A C24 H24C 109.5
H24B C24 H24C 109.5

loop_
_geom_bond_atom_site_label_1
_geom_bond_atom_site_label_2
_geom_bond_distance
Zr C7 2.324(5)
Zr C6 2.334(4)
Zr C1 2.338(4)
Zr C2 2.345(4)
Zr C4 2.346(4)
Zr C5 2.346(4)
Zr C3 2.351(4)
Zr C12 2.480(3)
Zr C8 2.515(4)
Zr C11 2.522(4)
Zr C9 2.532(4)
Zr C10 2.542(4)
C1 C7 1.415(7)
C1 C2 1.420(7)
C1 H1 0.91(2)
C2 C3 1.420(7)
C2 H2 0.91(2)
C3 C4 1.419(7)
C3 H3 0.91(2)
C4 C5 1.410(7)
C4 H4 0.91(2)
C5 C6 1.416(7)
C5 H5 0.90(2)
C6 C7 1.418(7)
C6 H6 0.91(2)
C7 H7 0.90(2)
C8 C12 1.409(6)
C8 C9 1.428(5)
C8 C13 1.521(5)
C9 C10 1.436(5)
C9 C16 1.521(5)
C10 C11 1.431(5)
C10 C19 1.523(5)
C11 C12 1.421(6)
C11 C22 1.519(5)
C12 H12 0.92(2)
C13 C15 1.510(6)
C13 C14 1.536(6)
C13 H13 1.0000
C14 H14A 0.9800
C14 H14B 0.9800
C14 H14C 0.9800
C15 H15A 0.9800
C15 H15B 0.9800
C15 H15C 0.9800
C16 C17 1.533(6)
C16 C18 1.538(5)
C16 H16 1.0000
C17 H17A 0.9800
C17 H17B 0.9800
C17 H17C 0.9800
C18 H18A 0.9800
C18 H18B 0.9800
C18 H18C 0.9800
C19 C20 1.528(6)
C19 C21 1.531(6)
C19 H19 1.0000
C20 H20A 0.9800
C20 H20B 0.9800
C20 H20C 0.9800
C21 H21A 0.9800
C21 H21B 0.9800
C21 H21C 0.9800
C22 C24 1.527(6)
C22 C23 1.534(6)
C22 H22 1.0000
C23 H23A 0.9800
C23 H23B 0.9800
C23 H23C 0.9800
C24 H24A 0.9800
C24 H24B 0.9800
C24 H24C 0.9800

loop_
_geom_torsion_atom_site_label_1
_geom_torsion_atom_site_label_2
_geom_torsion_atom_site_label_3
_geom_torsion_atom_site_label_4
_geom_torsion
C6 Zr C1 C7 -23.2(3)
C2 Zr C1 C7 -142.5(4)
C4 Zr C1 C7 -88.8(3)
C5 Zr C1 C7 -53.8(3)
C3 Zr C1 C7 -119.4(3)
C12 Zr C1 C7 70.2(3)
C8 Zr C1 C7 100.7(3)
C11 Zr C1 C7 69.8(4)
C9 Zr C1 C7 133.1(3)
C10 Zr C1 C7 142.2(3)
C7 Zr C1 C2 142.5(4)
C6 Zr C1 C2 119.3(3)
C4 Zr C1 C2 53.6(3)
C5 Zr C1 C2 88.7(3)
C3 Zr C1 C2 23.1(3)
C12 Zr C1 C2 -147.3(2)
C8 Zr C1 C2 -116.9(3)
C11 Zr C1 C2 -147.7(3)
C9 Zr C1 C2 -84.4(3)
C10 Zr C1 C2 -75.3(4)
C7 C1 C2 C3 -1.3(8)
Zr C1 C2 C3 -49.2(4)
C7 C1 C2 Zr 47.8(4)
C7 Zr C2 C3 118.9(3)
C6 Zr C2 C3 88.3(3)
C1 Zr C2 C3 141.5(4)
C4 Zr C2 C3 23.0(3)
C5 Zr C2 C3 53.0(3)
C12 Zr C2 C3 -160.4(3)
C8 Zr C2 C3 -142.6(2)
C11 Zr C2 C3 -85.1(5)
C9 Zr C2 C3 -108.0(3)
C10 Zr C2 C3 -78.0(3)
C7 Zr C2 C1 -22.6(3)
C6 Zr C2 C1 -53.2(3)
C4 Zr C2 C1 -118.5(3)
C5 Zr C2 C1 -88.5(3)
C3 Zr C2 C1 -141.5(4)
C12 Zr C2 C1 58.1(4)
C8 Zr C2 C1 75.8(3)
C11 Zr C2 C1 133.4(4)
C9 Zr C2 C1 110.5(3)
C10 Zr C2 C1 140.5(2)
C1 C2 C3 C4 0.3(7)
Zr C2 C3 C4 -48.6(4)
C1 C2 C3 Zr 49.0(4)
C7 Zr C3 C4 88.2(3)
C6 Zr C3 C4 52.6(3)
C1 Zr C3 C4 118.5(3)
C2 Zr C3 C4 141.7(4)
C5 Zr C3 C4 22.4(3)
C12 Zr C3 C4 -109.1(8)
C8 Zr C3 C4 -158.9(2)
C11 Zr C3 C4 -67.7(3)
C9 Zr C3 C4 -131.8(2)
C10 Zr C3 C4 -95.5(3)
C7 Zr C3 C2 -53.5(3)
C6 Zr C3 C2 -89.0(3)
C1 Zr C3 C2 -23.2(3)
C4 Zr C3 C2 -141.7(4)
C5 Zr C3 C2 -119.3(3)
C12 Zr C3 C2 109.3(8)
C8 Zr C3 C2 59.4(3)
C11 Zr C3 C2 150.7(3)
C9 Zr C3 C2 86.5(3)
C10 Zr C3 C2 122.9(3)
C2 C3 C4 C5 0.2(7)
Zr C3 C4 C5 -48.4(4)
C2 C3 C4 Zr 48.6(4)
C7 Zr C4 C5 53.5(3)
C6 Zr C4 C5 22.9(3)
C1 Zr C4 C5 89.0(3)
C2 Zr C4 C5 119.6(3)
C3 Zr C4 C5 142.6(4)
C12 Zr C4 C5 -56.9(4)
C8 Zr C4 C5 -135.4(6)
C11 Zr C4 C5 -80.7(3)
C9 Zr C4 C5 -147.4(3)
C10 Zr C4 C5 -116.7(3)
C7 Zr C4 C3 -89.1(3)
C6 Zr C4 C3 -119.7(3)
C1 Zr C4 C3 -53.7(3)
C2 Zr C4 C3 -23.0(3)
C5 Zr C4 C3 -142.6(4)
C12 Zr C4 C3 160.4(3)
C8 Zr C4 C3 81.9(7)
C11 Zr C4 C3 136.7(2)
C9 Zr C4 C3 70.0(3)
C10 Zr C4 C3 100.6(3)
C3 C4 C5 C6 0.1(8)
Zr C4 C5 C6 -48.3(4)
C3 C4 C5 Zr 48.5(4)
C7 Zr C5 C4 -118.8(3)
C6 Zr C5 C4 -142.0(4)
C1 Zr C5 C4 -88.2(3)
C2 Zr C5 C4 -52.8(3)
C3 Zr C5 C4 -22.5(3)
C12 Zr C5 C4 147.8(2)
C8 Zr C5 C4 159.3(3)
C11 Zr C5 C4 114.2(3)
C9 Zr C5 C4 76.3(5)
C10 Zr C5 C4 82.0(3)
C7 Zr C5 C6 23.2(3)
C1 Zr C5 C6 53.8(3)
C2 Zr C5 C6 89.2(3)
C4 Zr C5 C6 142.0(4)
C3 Zr C5 C6 119.5(3)
C12 Zr C5 C6 -70.3(3)
C8 Zr C5 C6 -58.8(5)
C11 Zr C5 C6 -103.8(3)
C9 Zr C5 C6 -141.7(3)
C10 Zr C5 C6 -136.0(3)
C4 C5 C6 C7 -0.2(8)
Zr C5 C6 C7 -48.8(5)
C4 C5 C6 Zr 48.6(4)
C7 Zr C6 C5 -141.6(4)
C1 Zr C6 C5 -118.5(3)
C2 Zr C6 C5 -88.2(3)
C4 Zr C6 C5 -22.8(3)
C3 Zr C6 C5 -52.9(3)
C12 Zr C6 C5 123.5(3)
C8 Zr C6 C5 151.2(3)
C11 Zr C6 C5 89.6(3)
C9 Zr C6 C5 138.1(4)
C10 Zr C6 C5 73.9(3)
C1 Zr C6 C7 23.1(3)
C2 Zr C6 C7 53.5(3)
C4 Zr C6 C7 118.9(3)
C5 Zr C6 C7 141.6(4)
C3 Zr C6 C7 88.8(3)
C12 Zr C6 C7 -94.8(3)
C8 Zr C6 C7 -67.1(3)
C11 Zr C6 C7 -128.8(3)
C9 Zr C6 C7 -80.3(5)
C10 Zr C6 C7 -144.4(3)
C2 C1 C7 C6 1.5(8)
Zr C1 C7 C6 49.6(5)
C2 C1 C7 Zr -48.1(4)
C5 C6 C7 C1 -0.6(8)
Zr C6 C7 C1 -49.7(5)
C5 C6 C7 Zr 49.1(5)
C6 Zr C7 C1 141.5(4)
C2 Zr C7 C1 22.6(3)
C4 Zr C7 C1 88.2(3)
C5 Zr C7 C1 118.5(3)
C3 Zr C7 C1 53.0(3)
C12 Zr C7 C1 -123.6(3)
C8 Zr C7 C1 -89.6(3)
C11 Zr C7 C1 -147.6(2)
C9 Zr C7 C1 -70.1(3)
C10 Zr C7 C1 -117.8(4)
C1 Zr C7 C6 -141.5(4)
C2 Zr C7 C6 -118.9(3)
C4 Zr C7 C6 -53.3(3)
C5 Zr C7 C6 -23.0(3)
C3 Zr C7 C6 -88.6(3)
C12 Zr C7 C6 94.8(3)
C8 Zr C7 C6 128.9(3)
C11 Zr C7 C6 70.9(3)
C9 Zr C7 C6 148.4(2)
C10 Zr C7 C6 100.7(4)
C7 Zr C8 C12 -90.2(2)
C6 Zr C8 C12 -56.2(3)
C1 Zr C8 C12 -126.8(2)
C2 Zr C8 C12 -162.1(2)
C4 Zr C8 C12 99.1(6)
C5 Zr C8 C12 -18.4(4)
C3 Zr C8 C12 164.1(3)
C11 Zr C8 C12 37.3(2)
C9 Zr C8 C12 115.0(3)
C10 Zr C8 C12 77.9(2)
C7 Zr C8 C9 154.8(2)
C6 Zr C8 C9 -171.1(2)
C1 Zr C8 C9 118.2(2)
C2 Zr C8 C9 83.0(2)
C4 Zr C8 C9 -15.8(7)
C5 Zr C8 C9 -133.4(3)
C3 Zr C8 C9 49.2(3)
C12 Zr C8 C9 -115.0(3)
C11 Zr C8 C9 -77.7(2)
C10 Zr C8 C9 -37.1(2)
C7 Zr C8 C13 30.3(3)
C6 Zr C8 C13 64.4(4)
C1 Zr C8 C13 -6.2(3)
C2 Zr C8 C13 -41.5(4)
C4 Zr C8 C13 -140.3(6)
C5 Zr C8 C13 102.1(4)
C3 Zr C8 C13 -75.3(4)
C12 Zr C8 C13 120.6(4)
C11 Zr C8 C13 157.9(4)
C9 Zr C8 C13 -124.5(4)
C10 Zr C8 C13 -161.5(4)
C12 C8 C9 C10 1.1(4)
C13 C8 C9 C10 -171.7(3)
Zr C8 C9 C10 66.1(3)
C12 C8 C9 C16 172.9(3)
C13 C8 C9 C16 0.2(6)
Zr C8 C9 C16 -122.1(3)
C12 C8 C9 Zr -65.0(3)
C13 C8 C9 Zr 122.2(4)
C7 Zr C9 C8 -35.9(3)
C6 Zr C9 C8 19.7(5)
C1 Zr C9 C8 -73.4(2)
C2 Zr C9 C8 -110.8(2)
C4 Zr C9 C8 175.0(2)
C5 Zr C9 C8 123.9(4)
C3 Zr C9 C8 -148.2(2)
C12 Zr C9 C8 37.1(2)
C11 Zr C9 C8 78.0(2)
C10 Zr C9 C8 115.2(3)
C7 Zr C9 C10 -151.1(2)
C6 Zr C9 C10 -95.5(4)
C1 Zr C9 C10 171.3(2)
C2 Zr C9 C10 134.0(2)
C4 Zr C9 C10 59.8(3)
C5 Zr C9 C10 8.7(5)
C3 Zr C9 C10 96.6(2)
C12 Zr C9 C10 -78.1(2)
C8 Zr C9 C10 -115.2(3)
C11 Zr C9 C10 -37.2(2)
C7 Zr C9 C16 83.5(4)
C6 Zr C9 C16 139.1(4)
C1 Zr C9 C16 46.0(3)
C2 Zr C9 C16 8.6(3)
C4 Zr C9 C16 -65.6(4)
C5 Zr C9 C16 -116.7(4)
C3 Zr C9 C16 -28.8(4)
C12 Zr C9 C16 156.5(4)
C8 Zr C9 C16 119.4(4)
C11 Zr C9 C16 -162.6(4)
C10 Zr C9 C16 -125.4(4)
C8 C9 C10 C11 -0.1(4)
C16 C9 C10 C11 -171.5(3)
Zr C9 C10 C11 65.3(3)
C8 C9 C10 C19 174.8(3)
C16 C9 C10 C19 3.4(6)
Zr C9 C10 C19 -119.8(4)
C8 C9 C10 Zr -65.4(2)
C16 C9 C10 Zr 123.2(4)
C7 Zr C10 C11 -44.3(5)
C6 Zr C10 C11 27.4(3)
C1 Zr C10 C11 -130.0(3)
C2 Zr C10 C11 -175.8(2)
C4 Zr C10 C11 107.4(2)
C5 Zr C10 C11 69.3(3)
C3 Zr C10 C11 145.9(2)
C12 Zr C10 C11 -37.3(2)
C8 Zr C10 C11 -77.8(2)
C9 Zr C10 C11 -114.9(3)
C7 Zr C10 C9 70.6(5)
C6 Zr C10 C9 142.3(3)
C1 Zr C10 C9 -15.2(4)
C2 Zr C10 C9 -60.9(3)
C4 Zr C10 C9 -137.8(2)
C5 Zr C10 C9 -175.8(2)
C3 Zr C10 C9 -99.2(2)
C12 Zr C10 C9 77.6(2)
C8 Zr C10 C9 37.1(2)
C11 Zr C10 C9 114.9(3)
C7 Zr C10 C19 -166.9(4)
C6 Zr C10 C19 -95.2(4)
C1 Zr C10 C19 107.4(4)
C2 Zr C10 C19 61.6(3)
C4 Zr C10 C19 -15.2(3)
C5 Zr C10 C19 -53.3(3)
C3 Zr C10 C19 23.3(3)
C12 Zr C10 C19 -159.9(3)
C8 Zr C10 C19 159.6(3)
C11 Zr C10 C19 -122.6(4)
C9 Zr C10 C19 122.5(4)
C9 C10 C11 C12 -0.9(4)
C19 C10 C11 C12 -175.7(3)
Zr C10 C11 C12 64.7(3)
C9 C10 C11 C22 168.0(4)
C19 C10 C11 C22 -6.9(6)
Zr C10 C11 C22 -126.5(4)
C9 C10 C11 Zr -65.5(3)
C19 C10 C11 Zr 119.6(4)
C7 Zr C11 C12 46.0(3)
C6 Zr C11 C12 82.4(3)
C1 Zr C11 C12 0.6(4)
C2 Zr C11 C12 -104.6(5)
C4 Zr C11 C12 156.3(2)
C5 Zr C11 C12 119.8(2)
C3 Zr C11 C12 -166.4(2)
C8 Zr C11 C12 -37.0(2)
C9 Zr C11 C12 -77.7(2)
C10 Zr C11 C12 -115.0(3)
C7 Zr C11 C10 161.0(2)
C6 Zr C11 C10 -162.6(2)
C1 Zr C11 C10 115.6(4)
C2 Zr C11 C10 10.3(5)
C4 Zr C11 C10 -88.8(2)
C5 Zr C11 C10 -125.3(2)
C3 Zr C11 C10 -51.4(3)
C12 Zr C11 C10 115.0(3)
C8 Zr C11 C10 78.0(2)
C9 Zr C11 C10 37.3(2)
C7 Zr C11 C22 -72.2(4)
C6 Zr C11 C22 -35.8(4)
C1 Zr C11 C22 -117.6(4)
C2 Zr C11 C22 137.2(4)
C4 Zr C11 C22 38.0(4)
C5 Zr C11 C22 1.6(4)
C3 Zr C11 C22 75.4(4)
C12 Zr C11 C22 -118.2(4)
C8 Zr C11 C22 -155.2(4)
C9 Zr C11 C22 164.1(4)
C10 Zr C11 C22 126.8(4)
C9 C8 C12 C11 -1.6(4)
C13 C8 C12 C11 171.3(3)
Zr C8 C12 C11 -68.0(3)
C9 C8 C12 Zr 66.3(3)
C13 C8 C12 Zr -120.7(4)
C10 C11 C12 C8 1.6(4)
C22 C11 C12 C8 -168.0(4)
Zr C11 C12 C8 67.9(3)
C10 C11 C12 Zr -66.3(3)
C22 C11 C12 Zr 124.1(4)
C7 Zr C12 C8 99.5(2)
C6 Zr C12 C8 136.2(2)
C1 Zr C12 C8 65.2(3)
C2 Zr C12 C8 30.3(4)
C4 Zr C12 C8 -155.5(3)
C5 Zr C12 C8 170.4(2)
C3 Zr C12 C8 -62.7(9)
C11 Zr C12 C8 -115.1(3)
C9 Zr C12 C8 -37.3(2)
C10 Zr C12 C8 -78.0(2)
C7 Zr C12 C11 -145.4(2)
C6 Zr C12 C11 -108.7(2)
C1 Zr C12 C11 -179.7(2)
C2 Zr C12 C11 145.3(3)
C4 Zr C12 C11 -40.5(4)
C5 Zr C12 C11 -74.6(3)
C3 Zr C12 C11 52.3(9)
C8 Zr C12 C11 115.1(3)
C9 Zr C12 C11 77.8(2)
C10 Zr C12 C11 37.1(2)
C12 C8 C13 C15 31.9(5)
C9 C8 C13 C15 -156.6(4)
Zr C8 C13 C15 -60.1(4)
C12 C8 C13 C14 -90.5(5)
C9 C8 C13 C14 81.1(5)
Zr C8 C13 C14 177.6(3)
C8 C9 C16 C17 -105.3(4)
C10 C9 C16 C17 64.9(5)
Zr C9 C16 C17 162.3(3)
C8 C9 C16 C18 127.3(4)
C10 C9 C16 C18 -62.5(5)
Zr C9 C16 C18 34.8(5)
C11 C10 C19 C20 62.8(5)
C9 C10 C19 C20 -111.1(4)
Zr C10 C19 C20 155.6(3)
C11 C10 C19 C21 -63.6(5)
C9 C10 C19 C21 122.5(4)
Zr C10 C19 C21 29.3(4)
C12 C11 C22 C24 -51.9(5)
C10 C11 C22 C24 140.9(4)
Zr C11 C22 C24 40.3(5)
C12 C11 C22 C23 70.6(5)
C10 C11 C22 C23 -96.7(4)
Zr C11 C22 C23 162.8(3)
